data_1538874
loop_
_publ_author_name
'Mimasaka, M.'
'Sakamoto, I.'
'Fujii, Y.'
'Murata, K.'
'Onodera, A.'

_publ_section_title
;
 Pressure induced phase transitions of Mn Te
;
_journal_name_full 'Journal of Physics C'
_journal_page_first 4689
_journal_page_last 4694
_journal_volume 20
_journal_year 1987
_chemical_formula_sum 'Mn Te'
_space_group_IT_number 62
_symmetry_space_group_name_Hall '-P 2ac 2n'
_symmetry_space_group_name_H-M 'P n m a'
_cell_angle_alpha 90
_cell_angle_beta 90
_cell_angle_gamma 90
_cell_formula_units_Z 4
_cell_length_a 5.773
_cell_length_b 3.763
_cell_length_c 6.119
_cell_volume 132.928
_citation_journal_id_ASTM JPSOAW
_cod_data_source_file Mimasaka_JPSOAW_1987_676.cif
_cod_data_source_block Mn1Te1
_cod_original_cell_volume 132.9279
_cod_original_formula_sum 'Mn1 Te1'
_cod_database_code 1538874

loop_
_symmetry_equiv_pos_as_xyz
x,y,z
-x+1/2,-y,z+1/2
x+1/2,-y+1/2,-z+1/2
-x,y+1/2,-z
-x,-y,-z
x-1/2,y,-z-1/2
-x-1/2,y-1/2,z-1/2
x,-y-1/2,z

loop_
_atom_site_label
_atom_site_type_symbol
_atom_site_fract_x
_atom_site_fract_y
_atom_site_fract_z
_atom_site_occupancy
_atom_site_U_iso_or_equiv
Te1 Te-2 0.22 0.25 0.005 1 0.0
Mn1 Mn+2 0.6 0.25 0.16 1 0.0
